data_7018281
loop_
_publ_author_name
'Zhao, Xiang'
'Wu, Tao'
'Bu, Xianhui'
'Feng, Pingyun'

_publ_section_title
;
 Lithium cubane clusters as tetrahedral, square planar, and linear nodes
 for supramolecular assemblies.
;
_journal_issue 14
_journal_name_full 'Dalton transactions (Cambridge, England : 2003)'
_journal_page_first 3902
_journal_page_last 3905
_journal_paper_doi 10.1039/c1dt11975c
_journal_volume 41
_journal_year 2012
_chemical_formula_sum 'C40 H40 Li4 N4 O8'
_chemical_formula_weight 732.52
_chemical_name_common
;tetrakis(miu3-6-isoquinolinoxo)-tetrakis (methanol)-tetra-
lithium
;
_chemical_name_systematic
;
tetrakis(miu3-6-isoquinolinoxo)-tetrakis
(methanol)-tetra-lithium
;
_space_group_IT_number 88
_symmetry_cell_setting tetragonal
_symmetry_space_group_name_Hall '-I 4ad'
_symmetry_space_group_name_H-M 'I 41/a :2'
_atom_sites_solution_hydrogens geom
_atom_sites_solution_primary direct
_atom_sites_solution_secondary difmap
_audit_creation_method SHELXL-97
_cell_angle_alpha 90.00
_cell_angle_beta 90.00
_cell_angle_gamma 90.00
_cell_formula_units_Z 4
_cell_length_a 18.261(2)
_cell_length_b 18.261(2)
_cell_length_c 11.857(3)
_cell_measurement_temperature 150(2)
_cell_volume 3953.9(12)
_computing_publication_material Platon
_computing_structure_refinement 'SHELXL-97 (Sheldrick, 1997)'
_computing_structure_solution 'SHELXS-97 (Sheldrick, 1990)'
_diffrn_ambient_temperature 150(2)
_diffrn_measured_fraction_theta_full 0.966
_diffrn_measured_fraction_theta_max 0.966
_diffrn_radiation_monochromator graphite
_diffrn_radiation_source 'fine-focus sealed tube'
_diffrn_radiation_type MoK\a
_diffrn_radiation_wavelength 0.71073
_diffrn_reflns_av_R_equivalents 0.0261
_diffrn_reflns_av_sigmaI/netI 0.0364
_diffrn_reflns_limit_h_max 3
_diffrn_reflns_limit_h_min -17
_diffrn_reflns_limit_k_max 13
_diffrn_reflns_limit_k_min -16
_diffrn_reflns_limit_l_max 10
_diffrn_reflns_limit_l_min -10
_diffrn_reflns_number 2217
_diffrn_reflns_theta_full 20.01
_diffrn_reflns_theta_max 20.01
_diffrn_reflns_theta_min 2.05
_exptl_absorpt_coefficient_mu 0.084
_exptl_absorpt_correction_T_max 0.987
_exptl_absorpt_correction_T_min 0.982
_exptl_absorpt_correction_type multi-scan
_exptl_absorpt_process_details 'SADABS 2007/2'
_exptl_crystal_colour colorless
_exptl_crystal_density_diffrn 1.231
_exptl_crystal_density_method 'not measured'
_exptl_crystal_F_000 1536
_exptl_crystal_size_max 0.70
_exptl_crystal_size_mid 0.62
_exptl_crystal_size_min 0.52
_refine_diff_density_max 0.633
_refine_diff_density_min -0.281
_refine_diff_density_rms 0.063
_refine_ls_extinction_method none
_refine_ls_goodness_of_fit_ref 1.071
_refine_ls_hydrogen_treatment constr
_refine_ls_matrix_type full
_refine_ls_number_parameters 127
_refine_ls_number_reflns 892
_refine_ls_number_restraints 0
_refine_ls_restrained_S_all 1.071
_refine_ls_R_factor_all 0.1054
_refine_ls_R_factor_gt 0.0842
_refine_ls_shift/su_max 0.000
_refine_ls_shift/su_mean 0.000
_refine_ls_structure_factor_coef Fsqd
_refine_ls_weighting_details 'calc w=1/[\s^2^(Fo^2^)+(0.1146P)^2^+27.4686P] where P=(Fo^2^+2Fc^2^)/3'
_refine_ls_weighting_scheme calc
_refine_ls_wR_factor_gt 0.2207
_refine_ls_wR_factor_ref 0.2391
_reflns_number_gt 690
_reflns_number_total 892
_reflns_threshold_expression >2sigma(I)
_cod_data_source_file c1dt11975c.txt
_cod_data_source_block HLIF-1
_cod_depositor_comments
;
The following automatic conversions were performed:

'_symmetry_cell_setting' value 'Tetragonal' changed to 'tetragonal'
according to /home/saulius/struct/CIF-dictionaries/cif_core.dic
dictionary named 'cif_core.dic' version 2.4.1 from 2010-06-29.

Automatic conversion script
Id: cif_fix_values 1715 2011-07-08 13:25:40Z adriana 
;
_cod_original_cell_volume 3953.9(11)
_cod_original_sg_symbol_H-M I4(1)/a
_cod_database_code 7018281

loop_
_symmetry_equiv_pos_as_xyz
'x, y, z'
'-x+1/2, -y, z+1/2'
'-y+3/4, x+1/4, z+1/4'
'y+3/4, -x+3/4, z+3/4'
'x+1/2, y+1/2, z+1/2'
'-x+1, -y+1/2, z+1'
'-y+5/4, x+3/4, z+3/4'
'y+5/4, -x+5/4, z+5/4'
'-x, -y, -z'
'x-1/2, y, -z-1/2'
'y-3/4, -x-1/4, -z-1/4'
'-y-3/4, x-3/4, -z-3/4'
'-x+1/2, -y+1/2, -z+1/2'
'x, y+1/2, -z'
'y-1/4, -x+1/4, -z+1/4'
'-y-1/4, x-1/4, -z-1/4'

loop_
_atom_site_label
_atom_site_type_symbol
_atom_site_fract_x
_atom_site_fract_y
_atom_site_fract_z
_atom_site_U_iso_or_equiv
_atom_site_adp_type
_atom_site_occupancy
_atom_site_symmetry_multiplicity
_atom_site_calc_flag
_atom_site_refinement_flags
O1 O 0.9293(2) 0.2834(2) 1.0387(4) 0.0378(14) Uani 1 1 d .
O2 O 1.0755(2) 0.3887(2) 0.9540(4) 0.0502(15) Uani 1 1 d .
H2B H 1.0776 0.3796 0.8769 0.060 Uiso 1 1 calc R
C2 C 0.8084(4) 0.2715(4) 0.9684(6) 0.049(2) Uani 1 1 d .
H2A H 0.7987 0.2314 1.0142 0.058 Uiso 1 1 calc R
N1 N 0.6481(4) 0.3554(4) 0.7393(6) 0.0611(19) Uani 1 1 d .
C9 C 0.8869(4) 0.3676(4) 0.9019(6) 0.051(2) Uani 1 1 d .
H9A H 0.9324 0.3905 0.9045 0.062 Uiso 1 1 calc R
C3 C 0.7518(3) 0.2997(4) 0.8896(6) 0.043(2) Uani 1 1 d .
C5 C 0.6355(4) 0.2950(5) 0.8057(7) 0.064(2) Uani 1 1 d .
H5A H 0.5902 0.2722 0.7991 0.076 Uiso 1 1 calc R
C1 C 0.8749(4) 0.3057(3) 0.9723(5) 0.0376(18) Uani 1 1 d .
C7 C 0.7699(4) 0.3614(4) 0.8268(6) 0.046(2) Uani 1 1 d .
C4 C 0.6844(4) 0.2659(4) 0.8804(7) 0.060(2) Uani 1 1 d .
H4A H 0.6727 0.2250 0.9235 0.073 Uiso 1 1 calc R
C6 C 0.7100(5) 0.3867(5) 0.7479(7) 0.064(2) Uani 1 1 d .
H6A H 0.7189 0.4275 0.7031 0.077 Uiso 1 1 calc R
C8 C 0.8356(5) 0.3949(4) 0.8315(7) 0.066(2) Uani 1 1 d .
H8A H 0.8453 0.4358 0.7873 0.079 Uiso 1 1 calc R
C10 C 1.1046(6) 0.4539(5) 0.9924(9) 0.103(4) Uani 1 1 d .
H10A H 1.1234 0.4814 0.9298 0.154 Uiso 1 1 calc R
H10B H 1.1434 0.4439 1.0448 0.154 Uiso 1 1 calc R
H10C H 1.0670 0.4817 1.0294 0.154 Uiso 1 1 calc R
Li1 Li 1.0320(5) 0.3167(6) 1.0460(9) 0.042(3) Uani 1 1 d .

loop_
_atom_site_aniso_label
_atom_site_aniso_U_11
_atom_site_aniso_U_22
_atom_site_aniso_U_33
_atom_site_aniso_U_23
_atom_site_aniso_U_13
_atom_site_aniso_U_12
O1 0.036(3) 0.040(3) 0.038(3) 0.001(2) -0.008(2) 0.002(2)
O2 0.060(3) 0.047(3) 0.044(3) -0.002(2) 0.014(2) -0.010(2)
C2 0.043(5) 0.058(5) 0.044(5) -0.012(4) 0.004(4) 0.004(4)
N1 0.049(5) 0.074(5) 0.060(5) -0.017(4) -0.006(3) 0.010(4)
C9 0.055(5) 0.055(5) 0.044(5) 0.004(4) -0.017(4) 0.016(4)
C3 0.028(4) 0.053(5) 0.048(5) -0.032(4) 0.012(4) -0.008(4)
C5 0.061(5) 0.070(6) 0.060(6) -0.007(5) -0.012(5) 0.020(5)
C1 0.041(5) 0.042(4) 0.029(4) -0.013(3) -0.003(4) 0.005(4)
C7 0.062(5) 0.035(4) 0.040(5) 0.003(4) 0.020(4) 0.002(4)
C4 0.069(6) 0.053(5) 0.059(6) -0.005(4) 0.019(5) -0.001(5)
C6 0.068(6) 0.075(6) 0.049(6) -0.011(4) 0.004(5) 0.015(5)
C8 0.072(6) 0.062(5) 0.064(6) 0.003(5) 0.011(5) -0.012(5)
C10 0.147(9) 0.075(7) 0.087(8) -0.009(6) 0.050(7) -0.035(6)
Li1 0.041(6) 0.043(6) 0.041(7) -0.003(5) 0.003(5) 0.001(5)

loop_
_atom_type_symbol
_atom_type_description
_atom_type_scat_dispersion_real
_atom_type_scat_dispersion_imag
_atom_type_scat_source
C C 0.0033 0.0016 'International Tables Vol C Tables 4.2.6.8 and 6.1.1.4'
H H 0.0000 0.0000 'International Tables Vol C Tables 4.2.6.8 and 6.1.1.4'
Li Li -0.0003 0.0001 'International Tables Vol C Tables 4.2.6.8 and 6.1.1.4'
N N 0.0061 0.0033 'International Tables Vol C Tables 4.2.6.8 and 6.1.1.4'
O O 0.0106 0.0060 'International Tables Vol C Tables 4.2.6.8 and 6.1.1.4'

loop_
_geom_angle_atom_site_label_1
_geom_angle_atom_site_label_2
_geom_angle_atom_site_label_3
_geom_angle
_geom_angle_site_symmetry_1
_geom_angle_site_symmetry_3
C1 O1 Li1 128.6(5) . 12_758
C1 O1 Li1 125.4(5) . 6_654
Li1 O1 Li1 86.0(5) 12_758 6_654
C1 O1 Li1 129.9(5) . .
Li1 O1 Li1 85.7(5) 12_758 .
Li1 O1 Li1 86.7(5) 6_654 .
C10 O2 Li1 124.9(6) . .
C1 C2 C3 118.8(6) . .
C6 N1 C5 117.7(7) . .
C8 C9 C1 123.3(7) . .
C4 C3 C7 122.0(7) . .
C4 C3 C2 121.0(7) . .
C7 C3 C2 116.9(6) . .
C4 C5 N1 125.1(8) . .
O1 C1 C2 123.0(6) . .
O1 C1 C9 118.3(6) . .
C2 C1 C9 118.7(6) . .
C8 C7 C3 123.8(7) . .
C8 C7 C6 122.1(7) . .
C3 C7 C6 114.1(7) . .
C5 C4 C3 117.4(7) . .
N1 C6 C7 123.8(8) . .
C7 C8 C9 118.4(7) . .
O2 Li1 O1 123.2(6) . 15_667
O2 Li1 O1 118.2(5) . 6_654
O1 Li1 O1 94.2(5) 15_667 6_654
O2 Li1 O1 126.2(6) . .
O1 Li1 O1 93.9(5) 15_667 .
O1 Li1 O1 93.1(5) 6_654 .
O2 Li1 Li1 140.8(6) . 15_667
O1 Li1 Li1 47.4(4) 15_667 15_667
O1 Li1 Li1 47.0(3) 6_654 15_667
O1 Li1 Li1 92.8(3) . 15_667
O2 Li1 Li1 148.8(6) . 12_758
O1 Li1 Li1 47.0(4) 15_667 12_758
O1 Li1 Li1 93.0(3) 6_654 12_758
O1 Li1 Li1 46.9(3) . 12_758
Li1 Li1 Li1 60.7(5) 15_667 12_758
O2 Li1 Li1 144.2(4) . 6_654
O1 Li1 Li1 92.3(3) 15_667 6_654
O1 Li1 Li1 46.8(3) 6_654 6_654
O1 Li1 Li1 46.5(3) . 6_654
Li1 Li1 Li1 59.7(2) 15_667 6_654
Li1 Li1 Li1 59.7(2) 12_758 6_654

loop_
_geom_bond_atom_site_label_1
_geom_bond_atom_site_label_2
_geom_bond_distance
_geom_bond_site_symmetry_2
O1 C1 1.331(7) .
O1 Li1 1.961(13) 12_758
O1 Li1 1.963(11) 6_654
O1 Li1 1.974(11) .
O2 C10 1.381(9) .
O2 Li1 1.884(12) .
C2 C1 1.365(9) .
C2 C3 1.484(10) .
N1 C6 1.270(9) .
N1 C5 1.373(10) .
C9 C8 1.350(10) .
C9 C1 1.423(10) .
C3 C4 1.382(10) .
C3 C7 1.390(9) .
C5 C4 1.366(10) .
C7 C8 1.348(10) .
C7 C6 1.512(11) .
Li1 O1 1.961(13) 15_667
Li1 O1 1.963(11) 6_654
Li1 Li1 2.676(19) 15_667
Li1 Li1 2.676(19) 12_758
Li1 Li1 2.70(2) 6_654
